data_2229017
loop_
_publ_author_name
'Xu, Mai'
'Wei, Yi-Jun'
'Wang, Feng-Wu'

_publ_section_title
;
 Bis[2-(cyclopentyliminomethyl)-4-nitrophenolato-\k^2^<i>N</i>^2^,<i>O</i>]cobalt(II)
;
_journal_coeditor_code CV5039
_journal_issue 2
_journal_name_full 'Acta Crystallographica Section E'
_journal_page_first m245
_journal_paper_doi 10.1107/S1600536811002194
_journal_volume 67
_journal_year 2011
_chemical_formula_iupac '[Co (C12 H13 N2 O3)2]'
_chemical_formula_moiety 'C24 H26 Co N4 O6'
_chemical_formula_sum 'C24 H26 Co N4 O6'
_chemical_formula_weight 525.42
_chemical_name_systematic
;
Bis[2-(cyclopentyliminomethyl)-4-nitrophenolato-
\k^2^<i>N</i>^2^,<i>O</i>]cobalt(II)
;
_space_group_IT_number 70
_symmetry_cell_setting orthorhombic
_symmetry_space_group_name_Hall '-F 2uv 2vw'
_symmetry_space_group_name_H-M 'F d d d :2'
_atom_sites_solution_hydrogens geom
_atom_sites_solution_primary direct
_atom_sites_solution_secondary difmap
_audit_creation_method SHELXL-97
_cell_angle_alpha 90.00
_cell_angle_beta 90.00
_cell_angle_gamma 90.00
_cell_formula_units_Z 16
_cell_length_a 18.057(2)
_cell_length_b 18.792(2)
_cell_length_c 30.070(4)
_cell_measurement_reflns_used 1748
_cell_measurement_temperature 298(2)
_cell_measurement_theta_max 24.5
_cell_measurement_theta_min 2.3
_cell_volume 10204(2)
_computing_cell_refinement 'SAINT (Bruker, 2007)'
_computing_data_collection 'SMART (Bruker, 2007)'
_computing_data_reduction 'SAINT (Bruker, 2007)'
_computing_molecular_graphics 'SHELXTL (Sheldrick, 2008)'
_computing_publication_material 'SHELXTL (Sheldrick, 2008)'
_computing_structure_refinement 'SHELXTL (Sheldrick, 2008)'
_computing_structure_solution 'SHELXTL (Sheldrick, 2008)'
_diffrn_ambient_temperature 298(2)
_diffrn_measured_fraction_theta_full 1.000
_diffrn_measured_fraction_theta_max 1.000
_diffrn_measurement_device_type 'Bruker SMART CCD area-detector'
_diffrn_measurement_method \w
_diffrn_radiation_monochromator graphite
_diffrn_radiation_source 'fine-focus sealed tube'
_diffrn_radiation_type MoK\a
_diffrn_radiation_wavelength 0.71073
_diffrn_reflns_av_R_equivalents 0.0985
_diffrn_reflns_av_sigmaI/netI 0.0794
_diffrn_reflns_limit_h_max 18
_diffrn_reflns_limit_h_min -21
_diffrn_reflns_limit_k_max 22
_diffrn_reflns_limit_k_min -20
_diffrn_reflns_limit_l_max 36
_diffrn_reflns_limit_l_min -29
_diffrn_reflns_number 13092
_diffrn_reflns_theta_full 25.50
_diffrn_reflns_theta_max 25.50
_diffrn_reflns_theta_min 1.70
_diffrn_standards_number 0
_exptl_absorpt_coefficient_mu 0.717
_exptl_absorpt_correction_T_max 0.9188
_exptl_absorpt_correction_T_min 0.8877
_exptl_absorpt_correction_type multi-scan
_exptl_absorpt_process_details '(SADABS; Bruker, 2001)'
_exptl_crystal_colour brown
_exptl_crystal_density_diffrn 1.368
_exptl_crystal_density_method 'not measured'
_exptl_crystal_description block
_exptl_crystal_F_000 4368
_exptl_crystal_size_max 0.17
_exptl_crystal_size_mid 0.13
_exptl_crystal_size_min 0.12
_refine_diff_density_max 0.667
_refine_diff_density_min -0.288
_refine_ls_extinction_method none
_refine_ls_goodness_of_fit_ref 0.916
_refine_ls_hydrogen_treatment constr
_refine_ls_matrix_type full
_refine_ls_number_parameters 196
_refine_ls_number_reflns 2381
_refine_ls_number_restraints 66
_refine_ls_restrained_S_all 0.937
_refine_ls_R_factor_all 0.1213
_refine_ls_R_factor_gt 0.0543
_refine_ls_shift/su_max_lt 0.001
_refine_ls_shift/su_mean 0.000
_refine_ls_structure_factor_coef Fsqd
_refine_ls_weighting_details 'calc w=1/[\s^2^(Fo^2^)+(0.1016P)^2^] where P=(Fo^2^+2Fc^2^)/3'
_refine_ls_weighting_scheme calc
_refine_ls_wR_factor_gt 0.1499
_refine_ls_wR_factor_ref 0.1816
_reflns_number_gt 1143
_reflns_number_total 2381
_reflns_threshold_expression I>2\s(I)
_cod_data_source_file cv5039.cif
_cod_data_source_block I
_cod_original_cell_volume 10203(2)
_cod_original_sg_symbol_H-M 'F d d d'
_cod_database_code 2229017
_cod_database_fobs_code 2229017

loop_
_symmetry_equiv_pos_as_xyz
'x, y, z'
'-x+3/4, -y+3/4, z'
'-x+3/4, y, -z+3/4'
'x, -y+3/4, -z+3/4'
'x, y+1/2, z+1/2'
'-x+3/4, -y+5/4, z+1/2'
'-x+3/4, y+1/2, -z+5/4'
'x, -y+5/4, -z+5/4'
'x+1/2, y, z+1/2'
'-x+5/4, -y+3/4, z+1/2'
'-x+5/4, y, -z+5/4'
'x+1/2, -y+3/4, -z+5/4'
'x+1/2, y+1/2, z'
'-x+5/4, -y+5/4, z'
'-x+5/4, y+1/2, -z+3/4'
'x+1/2, -y+5/4, -z+3/4'
'-x, -y, -z'
'x-3/4, y-3/4, -z'
'x-3/4, -y, z-3/4'
'-x, y-3/4, z-3/4'
'-x, -y+1/2, -z+1/2'
'x-3/4, y-1/4, -z+1/2'
'x-3/4, -y+1/2, z-1/4'
'-x, y-1/4, z-1/4'
'-x+1/2, -y, -z+1/2'
'x-1/4, y-3/4, -z+1/2'
'x-1/4, -y, z-1/4'
'-x+1/2, y-3/4, z-1/4'
'-x+1/2, -y+1/2, -z'
'x-1/4, y-1/4, -z'
'x-1/4, -y+1/2, z-3/4'
'-x+1/2, y-1/4, z-3/4'

loop_
_atom_site_type_symbol
_atom_site_label
_atom_site_fract_x
_atom_site_fract_y
_atom_site_fract_z
_atom_site_U_iso_or_equiv
_atom_site_adp_type
_atom_site_calc_flag
_atom_site_refinement_flags
_atom_site_occupancy
_atom_site_disorder_assembly
_atom_site_disorder_group
Co Co1 0.3750 0.8750 0.69805(4) 0.0616(4) Uani d S 1 . .
N N1 0.4685(2) 0.8513(2) 0.66652(14) 0.0627(11) Uani d . 1 . .
N N2 0.5105(3) 0.5346(2) 0.69096(17) 0.0724(13) Uani d . 1 A .
O O1 0.36714(17) 0.78730(16) 0.72938(12) 0.0692(10) Uani d . 1 . .
O O2 0.4809(2) 0.47999(19) 0.70349(16) 0.0979(14) Uani d . 1 . .
O O3 0.5686(3) 0.53537(19) 0.66859(15) 0.0857(12) Uani d . 1 . .
C C1 0.4679(3) 0.7286(2) 0.69236(16) 0.0532(12) Uani d . 1 . .
C C2 0.4045(3) 0.7292(2) 0.71991(18) 0.0593(13) Uani d . 1 A .
C C3 0.3787(3) 0.6643(3) 0.73778(18) 0.0673(14) Uani d . 1 . .
H H3 0.3373 0.6643 0.7562 0.081 Uiso calc R 1 A .
C C4 0.4134(3) 0.6022(3) 0.72853(19) 0.0686(15) Uani d . 1 A .
H H4 0.3952 0.5599 0.7403 0.082 Uiso calc R 1 . .
C C5 0.4751(3) 0.6013(2) 0.70195(18) 0.0603(14) Uani d . 1 . .
C C6 0.5035(3) 0.6637(3) 0.68422(16) 0.0601(13) Uani d . 1 A .
H H6 0.5462 0.6624 0.6669 0.072 Uiso calc R 1 . .
C C7 0.4979(3) 0.7890(2) 0.67028(17) 0.0625(14) Uani d . 1 A .
H H7 0.5439 0.7829 0.6570 0.075 Uiso calc R 1 . .
C C8 0.5093(3) 0.9036(2) 0.63903(19) 0.0792(18) Uani d PD 0.360(19) A 1
H H8A 0.5478 0.8772 0.6231 0.095 Uiso calc PR 0.360(19) A 1
C C9 0.4576(10) 0.9360(6) 0.6035(5) 0.058(6) Uani d PDU 0.360(19) A 1
H H9A 0.4097 0.9126 0.6038 0.069 Uiso calc PR 0.360(19) A 1
H H9B 0.4790 0.9313 0.5741 0.069 Uiso calc PR 0.360(19) A 1
C C10 0.4500(11) 1.0153(7) 0.6166(8) 0.105(8) Uani d PDU 0.360(19) A 1
H H10A 0.4142 1.0219 0.6402 0.127 Uiso calc PR 0.360(19) A 1
H H10B 0.4363 1.0445 0.5913 0.127 Uiso calc PR 0.360(19) A 1
C C11 0.5309(11) 1.0318(8) 0.6328(8) 0.084(8) Uani d PDU 0.360(19) A 1
H H11A 0.5651 1.0349 0.6080 0.101 Uiso calc PR 0.360(19) A 1
H H11B 0.5329 1.0758 0.6497 0.101 Uiso calc PR 0.360(19) A 1
C C12 0.5479(14) 0.9666(7) 0.6625(8) 0.065(8) Uani d PDU 0.360(19) A 1
H H12A 0.6009 0.9585 0.6645 0.078 Uiso calc PR 0.360(19) A 1
H H12B 0.5282 0.9733 0.6922 0.078 Uiso calc PR 0.360(19) A 1
C C8' 0.5093(3) 0.9036(2) 0.63903(19) 0.0792(18) Uani d PD 0.640(19) A 2
H H8'A 0.5543 0.8822 0.6267 0.095 Uiso calc PR 0.640(19) A 2
C C9' 0.4605(12) 0.9347(7) 0.6014(6) 0.184(12) Uani d PDU 0.640(19) A 2
H H9'A 0.4088 0.9361 0.6102 0.220 Uiso calc PR 0.640(19) A 2
H H9'B 0.4651 0.9068 0.5744 0.220 Uiso calc PR 0.640(19) A 2
C C10' 0.4914(9) 1.0109(6) 0.5946(4) 0.109(5) Uani d PDU 0.640(19) A 2
H H10C 0.4549 1.0420 0.5811 0.131 Uiso calc PR 0.640(19) A 2
H H10D 0.5359 1.0106 0.5765 0.131 Uiso calc PR 0.640(19) A 2
C C11' 0.5087(10) 1.0337(5) 0.6438(4) 0.104(6) Uani d PDU 0.640(19) A 2
H H11C 0.5496 1.0671 0.6444 0.124 Uiso calc PR 0.640(19) A 2
H H11D 0.4657 1.0563 0.6569 0.124 Uiso calc PR 0.640(19) A 2
C C12' 0.5288(9) 0.9665(5) 0.6696(4) 0.075(5) Uani d PDU 0.640(19) A 2
H H12C 0.5007 0.9639 0.6971 0.090 Uiso calc PR 0.640(19) A 2
H H12D 0.5811 0.9662 0.6768 0.090 Uiso calc PR 0.640(19) A 2

loop_
_atom_site_aniso_label
_atom_site_aniso_U_11
_atom_site_aniso_U_22
_atom_site_aniso_U_33
_atom_site_aniso_U_12
_atom_site_aniso_U_13
_atom_site_aniso_U_23
Co1 0.0590(6) 0.0357(5) 0.0903(8) 0.0076(4) 0.000 0.000
N1 0.062(3) 0.041(2) 0.086(3) 0.0031(19) 0.002(2) 0.006(2)
N2 0.080(3) 0.040(3) 0.097(4) 0.007(2) -0.019(3) 0.001(3)
O1 0.073(2) 0.0385(19) 0.097(3) 0.0136(17) 0.015(2) 0.0044(17)
O2 0.100(3) 0.038(2) 0.155(4) 0.007(2) -0.010(3) 0.001(2)
O3 0.097(3) 0.060(2) 0.100(3) 0.026(2) -0.008(3) -0.005(2)
C1 0.051(3) 0.038(3) 0.070(3) 0.006(2) -0.003(3) -0.003(2)
C2 0.063(3) 0.042(3) 0.073(3) 0.007(2) -0.014(3) 0.002(2)
C3 0.069(3) 0.044(3) 0.089(4) 0.002(3) 0.011(3) 0.008(3)
C4 0.073(4) 0.040(3) 0.093(4) -0.002(3) -0.003(3) 0.014(3)
C5 0.065(3) 0.036(3) 0.080(4) 0.009(2) -0.014(3) -0.002(2)
C6 0.057(3) 0.047(3) 0.077(4) 0.012(2) -0.008(3) -0.004(2)
C7 0.055(3) 0.044(3) 0.088(4) 0.003(2) 0.007(3) 0.002(3)
C8 0.071(4) 0.048(3) 0.119(5) 0.004(3) 0.024(3) 0.014(3)
C9 0.076(10) 0.050(8) 0.048(8) -0.032(6) -0.013(7) 0.022(6)
C10 0.101(11) 0.111(11) 0.104(12) 0.025(8) 0.000(9) 0.008(8)
C11 0.089(11) 0.062(10) 0.100(12) 0.003(7) 0.014(9) -0.009(8)
C12 0.059(11) 0.052(10) 0.083(11) -0.004(7) 0.017(8) 0.001(7)
C8' 0.071(4) 0.048(3) 0.119(5) 0.004(3) 0.024(3) 0.014(3)
C9' 0.189(14) 0.174(14) 0.188(14) -0.040(9) -0.001(9) 0.020(9)
C10' 0.110(8) 0.093(7) 0.126(9) 0.011(6) -0.001(7) 0.037(6)
C11' 0.120(10) 0.067(7) 0.125(9) -0.008(6) 0.024(8) 0.015(6)
C12' 0.054(7) 0.067(7) 0.105(8) -0.022(5) 0.003(6) 0.011(5)

loop_
_atom_type_symbol
_atom_type_description
_atom_type_scat_dispersion_real
_atom_type_scat_dispersion_imag
_atom_type_scat_source
C C 0.0033 0.0016 'International Tables Vol C Tables 4.2.6.8 and 6.1.1.4'
H H 0.0000 0.0000 'International Tables Vol C Tables 4.2.6.8 and 6.1.1.4'
N N 0.0061 0.0033 'International Tables Vol C Tables 4.2.6.8 and 6.1.1.4'
O O 0.0106 0.0060 'International Tables Vol C Tables 4.2.6.8 and 6.1.1.4'
Co Co 0.3494 0.9721 'International Tables Vol C Tables 4.2.6.8 and 6.1.1.4'

loop_
_geom_angle_atom_site_label_1
_geom_angle_atom_site_label_2
_geom_angle_atom_site_label_3
_geom_angle_site_symmetry_1
_geom_angle_site_symmetry_3
_geom_angle
_geom_angle_publ_flag
O1 Co1 O1 2_565 . 120.7(2) ?
O1 Co1 N1 2_565 2_565 96.06(14) ?
O1 Co1 N1 . 2_565 111.50(16) ?
O1 Co1 N1 2_565 . 111.50(16) ?
O1 Co1 N1 . . 96.06(14) ?
N1 Co1 N1 2_565 . 123.0(2) ?
C7 N1 C8 . . 116.5(4) ?
C7 N1 Co1 . . 120.7(3) ?
C8 N1 Co1 . . 122.7(3) ?
O2 N2 O3 . . 123.0(5) ?
O2 N2 C5 . . 117.9(5) ?
O3 N2 C5 . . 119.1(5) ?
C2 O1 Co1 . . 125.0(3) ?
C6 C1 C2 . . 118.8(5) ?
C6 C1 C7 . . 116.0(5) ?
C2 C1 C7 . . 125.1(4) ?
O1 C2 C3 . . 117.8(5) ?
O1 C2 C1 . . 123.3(4) ?
C3 C2 C1 . . 118.9(4) ?
C4 C3 C2 . . 121.0(5) ?
C4 C3 H3 . . 119.5 ?
C2 C3 H3 . . 119.5 ?
C3 C4 C5 . . 120.4(5) ?
C3 C4 H4 . . 119.8 ?
C5 C4 H4 . . 119.8 ?
C4 C5 C6 . . 120.9(4) ?
C4 C5 N2 . . 120.3(5) ?
C6 C5 N2 . . 118.8(5) ?
C5 C6 C1 . . 120.0(5) ?
C5 C6 H6 . . 120.0 ?
C1 C6 H6 . . 120.0 ?
N1 C7 C1 . . 127.5(5) ?
N1 C7 H7 . . 116.2 ?
C1 C7 H7 . . 116.2 ?
N1 C8 C9 . . 110.3(8) ?
N1 C8 C12 . . 118.6(11) ?
C9 C8 C12 . . 106.7(8) ?
N1 C8 H8A . . 106.9 ?
C9 C8 H8A . . 106.9 ?
C12 C8 H8A . . 106.9 ?
C8 C9 C10 . . 104.9(8) ?
C8 C9 H9A . . 110.8 ?
C10 C9 H9A . . 110.8 ?
C8 C9 H9B . . 110.8 ?
C10 C9 H9B . . 110.8 ?
H9A C9 H9B . . 108.8 ?
C9 C10 C11 . . 100.8(10) ?
C9 C10 H10A . . 111.6 ?
C11 C10 H10A . . 111.6 ?
C9 C10 H10B . . 111.6 ?
C11 C10 H10B . . 111.6 ?
H10A C10 H10B . . 109.4 ?
C12 C11 C10 . . 101.9(10) ?
C12 C11 H11A . . 111.4 ?
C10 C11 H11A . . 111.4 ?
C12 C11 H11B . . 111.4 ?
C10 C11 H11B . . 111.4 ?
H11A C11 H11B . . 109.3 ?
C8 C12 C11 . . 104.7(9) ?
C8 C12 H12A . . 110.8 ?
C11 C12 H12A . . 110.8 ?
C8 C12 H12B . . 110.8 ?
C11 C12 H12B . . 110.8 ?
H12A C12 H12B . . 108.9 ?
C10' C9' H9'A . . 111.0 ?
C10' C9' H9'B . . 111.0 ?
H9'A C9' H9'B . . 109.0 ?
C9' C10' C11' . . 101.5(9) ?
C9' C10' H10C . . 111.5 ?
C11' C10' H10C . . 111.5 ?
C9' C10' H10D . . 111.5 ?
C11' C10' H10D . . 111.5 ?
H10C C10' H10D . . 109.3 ?
C12' C11' C10' . . 107.5(8) ?
C12' C11' H11C . . 110.2 ?
C10' C11' H11C . . 110.2 ?
C12' C11' H11D . . 110.2 ?
C10' C11' H11D . . 110.2 ?
H11C C11' H11D . . 108.5 ?
C11' C12' H12C . . 110.5 ?
C11' C12' H12D . . 110.5 ?
H12C C12' H12D . . 108.7 ?

loop_
_geom_bond_atom_site_label_1
_geom_bond_atom_site_label_2
_geom_bond_site_symmetry_2
_geom_bond_distance
_geom_bond_publ_flag
Co1 O1 2_565 1.904(3) ?
Co1 O1 . 1.904(3) ?
Co1 N1 2_565 1.987(4) ?
Co1 N1 . 1.987(4) ?
N1 C7 . 1.291(5) ?
N1 C8 . 1.480(6) ?
N2 O2 . 1.217(5) ?
N2 O3 . 1.248(6) ?
N2 C5 . 1.444(6) ?
O1 C2 . 1.314(5) ?
C1 C6 . 1.401(6) ?
C1 C2 . 1.413(7) ?
C1 C7 . 1.422(6) ?
C2 C3 . 1.411(6) ?
C3 C4 . 1.353(7) ?
C3 H3 . 0.9300 ?
C4 C5 . 1.371(7) ?
C4 H4 . 0.9300 ?
C5 C6 . 1.387(7) ?
C6 H6 . 0.9300 ?
C7 H7 . 0.9300 ?
C8 C9 . 1.544(9) ?
C8 C12 . 1.545(10) ?
C8 H8A . 0.9800 ?
C9 C10 . 1.548(10) ?
C9 H9A . 0.9700 ?
C9 H9B . 0.9700 ?
C10 C11 . 1.571(10) ?
C10 H10A . 0.9700 ?
C10 H10B . 0.9700 ?
C11 C12 . 1.549(10) ?
C11 H11A . 0.9700 ?
C11 H11B . 0.9700 ?
C12 H12A . 0.9700 ?
C12 H12B . 0.9700 ?
C9' C10' . 1.551(9) ?
C9' H9'A . 0.9700 ?
C9' H9'B . 0.9700 ?
C10' C11' . 1.569(9) ?
C10' H10C . 0.9700 ?
C10' H10D . 0.9700 ?
C11' C12' . 1.527(8) ?
C11' H11C . 0.9700 ?
C11' H11D . 0.9700 ?
C12' H12C . 0.9700 ?
C12' H12D . 0.9700 ?
